data_7150656
loop_
_publ_author_name
'Stevens, Anne T.'
'Caira, Mino R.'
'Bull, James R.'
'Chibale, Kelly'

_publ_section_title
;
 Cycloaddition and one-carbon homologation studies in the synthesis of
 advanced iridoid precursors
;
_journal_issue 17
_journal_name_full 'Organic &amp; Biomolecular Chemistry'
_journal_page_first 3527
_journal_page_last 3536
_journal_paper_doi 10.1039/b902452b
_journal_volume 7
_journal_year 2009
_chemical_absolute_configuration unk
_chemical_formula_moiety 'C11 H16 O3'
_chemical_formula_sum 'C11 H16 O3'
_chemical_formula_weight 196.24
_chemical_melting_point 354.1(10)
_chemical_name_common
;(1S,2S,7R,8S,9R)-8-hydroxymethyl-10,12-dioxatricyclo-
(7.2.1.027)dodec-4-ene
;
_chemical_name_systematic
;
(1S,2S,7R,8S,9R)-8-hydroxymethyl-10,12-dioxatricyclo-
[7.2.1.027]dodec-4-ene
;
_space_group_IT_number 19
_symmetry_cell_setting orthorhombic
_symmetry_space_group_name_Hall 'P 2ac 2ab'
_symmetry_space_group_name_H-M 'P 21 21 21'
_atom_sites_solution_hydrogens geom
_atom_sites_solution_primary direct
_atom_sites_solution_secondary difmap
_audit_creation_method SHELXL-97
_cell_angle_alpha 90.00
_cell_angle_beta 90.00
_cell_angle_gamma 90.00
_cell_formula_units_Z 4
_cell_length_a 7.475(1)
_cell_length_b 8.234(1)
_cell_length_c 16.061(2)
_cell_measurement_reflns_used 1291
_cell_measurement_temperature 295(2)
_cell_measurement_theta_max 27.5
_cell_measurement_theta_min 1.02
_cell_volume 988.5(2)
_computing_cell_refinement 'DENZO-SMN (Otwinowski & Minor, 1997)'
_computing_data_collection 'COLLECT 2000'
_computing_data_reduction 'DENZO-SMN (Otwinowski & Minor, 1997)'
_computing_molecular_graphics 'ORTEP-3 (Farrugia, 1997)'
_computing_publication_material 'PLATON (Spek, 1990)'
_computing_structure_refinement 'SHELXL-97 (Sheldrick, 1997)'
_computing_structure_solution 'SHELXS-97 (Sheldrick, 1990)'
_diffrn_ambient_temperature 295(2)
_diffrn_measured_fraction_theta_full 0.993
_diffrn_measured_fraction_theta_max 0.993
_diffrn_measurement_device_type 'Nonius Kappa CCD diffractometer'
_diffrn_measurement_method '1.00 deg omega and phi scans'
_diffrn_radiation_monochromator graphite
_diffrn_radiation_source 'fine-focus sealed tube'
_diffrn_radiation_type MoK\a
_diffrn_radiation_wavelength 0.71073
_diffrn_reflns_av_R_equivalents 0.0239
_diffrn_reflns_av_sigmaI/netI 0.0312
_diffrn_reflns_limit_h_max 9
_diffrn_reflns_limit_h_min -9
_diffrn_reflns_limit_k_max 10
_diffrn_reflns_limit_k_min -10
_diffrn_reflns_limit_l_max 20
_diffrn_reflns_limit_l_min -13
_diffrn_reflns_number 4919
_diffrn_reflns_theta_full 27.48
_diffrn_reflns_theta_max 27.48
_diffrn_reflns_theta_min 2.78
_exptl_absorpt_coefficient_mu 0.095
_exptl_absorpt_correction_type none
_exptl_absorpt_process_details none
_exptl_crystal_colour colourless
_exptl_crystal_density_diffrn 1.319
_exptl_crystal_density_method 'not measured'
_exptl_crystal_description prism
_exptl_crystal_F_000 424
_exptl_crystal_size_max 0.45
_exptl_crystal_size_mid 0.24
_exptl_crystal_size_min 0.17
_refine_diff_density_max 0.166
_refine_diff_density_min -0.166
_refine_diff_density_rms 0.032
_refine_ls_abs_structure_details 'Flack H D (1983), Acta Cryst. A39, 876-881'
_refine_ls_abs_structure_Flack 0(10)
_refine_ls_extinction_method none
_refine_ls_goodness_of_fit_ref 1.070
_refine_ls_hydrogen_treatment mixed
_refine_ls_matrix_type full
_refine_ls_number_parameters 147
_refine_ls_number_reflns 1326
_refine_ls_number_restraints 1
_refine_ls_restrained_S_all 1.070
_refine_ls_R_factor_all 0.0496
_refine_ls_R_factor_gt 0.0357
_refine_ls_shift/su_max 0.000
_refine_ls_shift/su_mean 0.000
_refine_ls_structure_factor_coef Fsqd
_refine_ls_weighting_details 'calc w=1/[\s^2^(Fo^2^)+(0.0346P)^2^+0.1139P] where P=(Fo^2^+2Fc^2^)/3'
_refine_ls_weighting_scheme calc
_refine_ls_wR_factor_gt 0.0760
_refine_ls_wR_factor_ref 0.0815
_reflns_number_gt 1077
_reflns_number_total 1326
_reflns_threshold_expression >2sigma(I)
_cod_data_source_file b902452b.txt
_cod_data_source_block c:\annext1\as-alc
_cod_depositor_comments
;
The following automatic conversions were performed:

'_chemical_melting_point' value '80-82C' was changed to '354.1(10)' -
it was converted from degrees Celsius(C) to Kelvins(K), the average
value was taken and precision was estimated.

Automatic conversion script
Id: cif_fix_values 1646 2011-03-28 12:23:43Z adriana 
;
_cod_database_code 7150656

loop_
_symmetry_equiv_pos_as_xyz
'x, y, z'
'-x+1/2, -y, z+1/2'
'x+1/2, -y+1/2, -z'
'-x, y+1/2, -z+1/2'

loop_
_atom_site_label
_atom_site_type_symbol
_atom_site_fract_x
_atom_site_fract_y
_atom_site_fract_z
_atom_site_U_iso_or_equiv
_atom_site_adp_type
_atom_site_occupancy
_atom_site_symmetry_multiplicity
_atom_site_calc_flag
_atom_site_refinement_flags
_atom_site_disorder_assembly
_atom_site_disorder_group
C1 C 0.1405(2) 0.7305(2) 0.07205(13) 0.0389(5) Uani 1 1 d . . .
H1 H 0.0950 0.7823 0.0214 0.047 Uiso 1 1 calc R . .
C1' C 0.5276(3) 0.4739(3) 0.14123(14) 0.0396(5) Uani 1 1 d . . .
H1'A H 0.529(3) 0.361(2) 0.1457(11) 0.035(5) Uiso 1 1 d . . .
H1'B H 0.530(2) 0.501(2) 0.0800(13) 0.036(5) Uiso 1 1 d . . .
C2 C 0.1147(3) 0.5470(2) 0.06845(13) 0.0364(4) Uani 1 1 d . . .
H2 H -0.009(3) 0.531(2) 0.0666(11) 0.034(5) Uiso 1 1 d . . .
O2' O 0.68498(19) 0.54167(18) 0.17813(10) 0.0521(4) Uani 1 1 d D . .
H2' H 0.726(4) 0.468(3) 0.2236(13) 0.119(12) Uiso 1 1 d D . .
C3 C 0.2034(3) 0.4772(3) -0.00924(12) 0.0472(5) Uani 1 1 d . . .
H3A H 0.1236 0.4922 -0.0562 0.057 Uiso 1 1 calc R . .
H3B H 0.3119 0.5380 -0.0205 0.057 Uiso 1 1 calc R . .
C4 C 0.2496(3) 0.3005(3) -0.00248(15) 0.0521(6) Uani 1 1 d . . .
H4 H 0.2885 0.2472 -0.0502 0.063 Uiso 1 1 calc R . .
C5 C 0.2387(3) 0.2168(3) 0.06630(17) 0.0544(6) Uani 1 1 d . . .
H5 H 0.2721 0.1081 0.0647 0.065 Uiso 1 1 calc R . .
C6 C 0.1761(3) 0.2844(2) 0.14709(14) 0.0476(5) Uani 1 1 d . . .
H6B H 0.2511 0.2419 0.1913 0.057 Uiso 1 1 calc R . .
H6A H 0.0549 0.2474 0.1572 0.057 Uiso 1 1 calc R . .
C7 C 0.1795(3) 0.4712(2) 0.15075(11) 0.0342(4) Uani 1 1 d . . .
H7 H 0.0909 0.5021 0.1928 0.041 Uiso 1 1 calc R . .
C8 C 0.3594(3) 0.5434(2) 0.18052(11) 0.0346(4) Uani 1 1 d . . .
H8 H 0.3675 0.5237 0.2406 0.041 Uiso 1 1 calc R . .
C9 C 0.3536(3) 0.7270(2) 0.16796(12) 0.0388(5) Uani 1 1 d . . .
H9 H 0.465(3) 0.781(2) 0.1868(12) 0.038(5) Uiso 1 1 d . . .
O10 O 0.32894(17) 0.76529(15) 0.08336(9) 0.0417(4) Uani 1 1 d . . .
O11 O 0.20298(17) 0.79635(18) 0.21049(9) 0.0484(4) Uani 1 1 d . . .
C12 C 0.0617(3) 0.8099(3) 0.14925(14) 0.0464(5) Uani 1 1 d . . .
H12B H 0.0322 0.9228 0.1387 0.056 Uiso 1 1 calc R . .
H12A H -0.0451 0.7533 0.1675 0.056 Uiso 1 1 calc R . .

loop_
_atom_site_aniso_label
_atom_site_aniso_U_11
_atom_site_aniso_U_22
_atom_site_aniso_U_33
_atom_site_aniso_U_23
_atom_site_aniso_U_13
_atom_site_aniso_U_12
O10 0.0373(7) 0.0361(7) 0.0517(8) 0.0068(6) -0.0005(7) -0.0054(7)
O11 0.0403(8) 0.0510(8) 0.0541(9) -0.0173(7) -0.0048(7) 0.0068(7)
O2' 0.0345(8) 0.0477(8) 0.0743(11) 0.0087(8) -0.0106(8) -0.0070(8)
C7 0.0313(10) 0.0322(9) 0.0391(10) 0.0035(8) 0.0050(9) -0.0027(9)
C1' 0.0340(11) 0.0390(12) 0.0457(13) 0.0034(10) -0.0045(9) 0.0002(10)
C2 0.0277(9) 0.0384(10) 0.0429(11) -0.0013(9) -0.0046(9) -0.0035(9)
C8 0.0347(10) 0.0369(9) 0.0321(9) 0.0028(8) -0.0033(9) 0.0005(10)
C3 0.0456(13) 0.0568(13) 0.0394(11) -0.0057(10) -0.0038(9) -0.0056(11)
C6 0.0417(11) 0.0340(10) 0.0671(14) 0.0078(10) 0.0021(11) -0.0073(11)
C1 0.0336(9) 0.0375(10) 0.0458(11) 0.0076(9) -0.0066(9) 0.0012(9)
C9 0.0325(10) 0.0382(10) 0.0458(11) -0.0060(9) -0.0037(9) -0.0041(10)
C12 0.0357(10) 0.0390(10) 0.0644(14) -0.0038(11) -0.0064(10) 0.0034(10)
C5 0.0432(12) 0.0355(11) 0.0845(17) -0.0113(12) 0.0030(13) -0.0034(11)
C4 0.0381(11) 0.0560(13) 0.0622(15) -0.0255(12) 0.0021(11) -0.0055(11)

loop_
_atom_type_symbol
_atom_type_description
_atom_type_scat_dispersion_real
_atom_type_scat_dispersion_imag
_atom_type_scat_source
C C 0.0033 0.0000 'International Tables Vol C Tables 4.2.6.8 and 6.1.1.4'
H H 0.0000 0.0000 'International Tables Vol C Tables 4.2.6.8 and 6.1.1.4'
O O 0.0106 0.0000 'International Tables Vol C Tables 4.2.6.8 and 6.1.1.4'

loop_
_geom_angle_atom_site_label_1
_geom_angle_atom_site_label_2
_geom_angle_atom_site_label_3
_geom_angle
_geom_angle_site_symmetry_1
_geom_angle_site_symmetry_3
_geom_angle_publ_flag
C9 O10 C1 101.79(15) . . ?
C9 O11 C12 106.24(15) . . ?
C1' O2' H2' 108.5(18) . . ?
C2 C7 C6 111.50(16) . . ?
C2 C7 C8 112.56(15) . . ?
C6 C7 C8 114.21(17) . . ?
C2 C7 H7 105.9 . . ?
C6 C7 H7 105.9 . . ?
C8 C7 H7 105.9 . . ?
O2' C1' C8 111.23(17) . . ?
O2' C1' H1'A 110.4(12) . . ?
C8 C1' H1'A 110.6(12) . . ?
O2' C1' H1'B 107.6(11) . . ?
C8 C1' H1'B 109.5(10) . . ?
H1'A C1' H1'B 107.4(15) . . ?
C1 C2 C3 110.44(18) . . ?
C1 C2 C7 109.21(16) . . ?
C3 C2 C7 114.41(16) . . ?
C1 C2 H2 105.5(13) . . ?
C3 C2 H2 110.5(12) . . ?
C7 C2 H2 106.3(11) . . ?
C1' C8 C9 109.95(17) . . ?
C1' C8 C7 116.56(15) . . ?
C9 C8 C7 108.38(16) . . ?
C1' C8 H8 107.2 . . ?
C9 C8 H8 107.2 . . ?
C7 C8 H8 107.2 . . ?
C4 C3 C2 113.98(19) . . ?
C4 C3 H3A 108.8 . . ?
C2 C3 H3A 108.8 . . ?
C4 C3 H3B 108.8 . . ?
C2 C3 H3B 108.8 . . ?
H3A C3 H3B 107.7 . . ?
C5 C6 C7 113.69(17) . . ?
C5 C6 H6B 108.8 . . ?
C7 C6 H6B 108.8 . . ?
C5 C6 H6A 108.8 . . ?
C7 C6 H6A 108.8 . . ?
H6B C6 H6A 107.7 . . ?
O10 C1 C12 100.92(16) . . ?
O10 C1 C2 108.89(15) . . ?
C12 C1 C2 114.09(18) . . ?
O10 C1 H1 110.8 . . ?
C12 C1 H1 110.8 . . ?
C2 C1 H1 110.8 . . ?
O10 C9 O11 105.52(15) . . ?
O10 C9 C8 110.69(15) . . ?
O11 C9 C8 110.69(17) . . ?
O10 C9 H9 107.8(11) . . ?
O11 C9 H9 109.6(11) . . ?
C8 C9 H9 112.3(12) . . ?
O11 C12 C1 103.78(15) . . ?
O11 C12 H12B 111.0 . . ?
C1 C12 H12B 111.0 . . ?
O11 C12 H12A 111.0 . . ?
C1 C12 H12A 111.0 . . ?
H12B C12 H12A 109.0 . . ?
C4 C5 C6 124.16(19) . . ?
C4 C5 H5 117.9 . . ?
C6 C5 H5 117.9 . . ?
C5 C4 C3 124.0(2) . . ?
C5 C4 H4 118.0 . . ?
C3 C4 H4 118.0 . . ?

loop_
_geom_bond_atom_site_label_1
_geom_bond_atom_site_label_2
_geom_bond_distance
_geom_bond_site_symmetry_2
_geom_bond_publ_flag
O10 C9 1.407(2) . ?
O10 C1 1.449(2) . ?
O11 C9 1.435(2) . ?
O11 C12 1.447(2) . ?
O2' C1' 1.431(2) . ?
O2' H2' 0.9988(11) . ?
C7 C2 1.540(3) . ?
C7 C6 1.540(3) . ?
C7 C8 1.545(3) . ?
C7 H7 0.9800 . ?
C1' C8 1.519(3) . ?
C1' H1'A 0.932(19) . ?
C1' H1'B 1.01(2) . ?
C2 C1 1.525(3) . ?
C2 C3 1.525(3) . ?
C2 H2 0.938(19) . ?
C8 C9 1.526(3) . ?
C8 H8 0.9800 . ?
C3 C4 1.500(3) . ?
C3 H3A 0.9700 . ?
C3 H3B 0.9700 . ?
C6 C5 1.487(3) . ?
C6 H6B 0.9700 . ?
C6 H6A 0.9700 . ?
C1 C12 1.521(3) . ?
C1 H1 0.9800 . ?
C9 H9 0.992(19) . ?
C12 H12B 0.9700 . ?
C12 H12A 0.9700 . ?
C5 C4 1.304(3) . ?
C5 H5 0.9300 . ?
C4 H4 0.9300 . ?

loop_
_geom_torsion_atom_site_label_1
_geom_torsion_atom_site_label_2
_geom_torsion_atom_site_label_3
_geom_torsion_atom_site_label_4
_geom_torsion
_geom_torsion_site_symmetry_1
_geom_torsion_site_symmetry_2
_geom_torsion_site_symmetry_3
_geom_torsion_site_symmetry_4
_geom_torsion_publ_flag
C6 C7 C2 C1 -173.71(17) . . . . ?
C8 C7 C2 C1 -43.8(2) . . . . ?
C6 C7 C2 C3 -49.4(2) . . . . ?
C8 C7 C2 C3 80.5(2) . . . . ?
O2' C1' C8 C9 60.5(2) . . . . ?
O2' C1' C8 C7 -175.72(17) . . . . ?
C2 C7 C8 C1' -82.0(2) . . . . ?
C6 C7 C8 C1' 46.5(2) . . . . ?
C2 C7 C8 C9 42.7(2) . . . . ?
C6 C7 C8 C9 171.12(16) . . . . ?
C1 C2 C3 C4 156.98(17) . . . . ?
C7 C2 C3 C4 33.3(2) . . . . ?
C2 C7 C6 C5 40.7(2) . . . . ?
C8 C7 C6 C5 -88.3(2) . . . . ?
C9 O10 C1 C12 45.05(17) . . . . ?
C9 O10 C1 C2 -75.30(19) . . . . ?
C3 C2 C1 O10 -66.1(2) . . . . ?
C7 C2 C1 O10 60.5(2) . . . . ?
C3 C2 C1 C12 -178.00(16) . . . . ?
C7 C2 C1 C12 -51.4(2) . . . . ?
C1 O10 C9 O11 -43.96(17) . . . . ?
C1 O10 C9 C8 75.83(18) . . . . ?
C12 O11 C9 O10 24.2(2) . . . . ?
C12 O11 C9 C8 -95.62(19) . . . . ?
C1' C8 C9 O10 68.0(2) . . . . ?
C7 C8 C9 O10 -60.4(2) . . . . ?
C1' C8 C9 O11 -175.34(15) . . . . ?
C7 C8 C9 O11 56.21(19) . . . . ?
C9 O11 C12 C1 4.4(2) . . . . ?
O10 C1 C12 O11 -30.18(19) . . . . ?
C2 C1 C12 O11 86.4(2) . . . . ?
C7 C6 C5 C4 -17.8(3) . . . . ?
C6 C5 C4 C3 1.0(4) . . . . ?
C2 C3 C4 C5 -8.8(3) . . . . ?

loop_
_cod_related_entry_id
_cod_related_entry_database
_cod_related_entry_code
1 ChemSpider 25943378
